data_7700744
loop_
_publ_author_name
'Sanz, Corey A.'
'Patrick, Brian O.'
'Hicks, Robin G.'

_publ_section_title
;
 Synthesis and redox chemistry of Pd(ii) complexes of a pincer verdazyl
 ligand.
;
_journal_issue 33
_journal_name_full 'Dalton transactions (Cambridge, England : 2003)'
_journal_page_first 12674
_journal_page_last 12683
_journal_paper_doi 10.1039/c9dt02549a
_journal_volume 48
_journal_year 2019
_chemical_formula_moiety 'C17 H18 N7 O Pd, B F4'
_chemical_formula_sum 'C17 H18 B F4 N7 O Pd'
_chemical_formula_weight 529.59
_space_group_crystal_system triclinic
_space_group_IT_number 2
_space_group_name_Hall '-P 1'
_space_group_name_H-M_alt 'P -1'
_symmetry_space_group_name_Hall '-P 1'
_symmetry_space_group_name_H-M 'P -1'
_atom_sites_solution_hydrogens geom
_atom_sites_solution_primary direct
_audit_creation_date 2016-07-11
_audit_creation_method
;
Olex2 1.2
(compiled 2016.02.19 svn.r3266 for OlexSys, GUI svn.r5155)
;
_audit_update_record
;
2019-05-15 deposited with the CCDC.    2019-08-05 downloaded from the CCDC.
;
_cell_angle_alpha 82.339(3)
_cell_angle_beta 82.935(3)
_cell_angle_gamma 77.558(3)
_cell_formula_units_Z 4
_cell_length_a 7.0857(4)
_cell_length_b 14.7257(9)
_cell_length_c 21.1621(13)
_cell_measurement_reflns_used 9950
_cell_measurement_temperature 90(2)
_cell_measurement_theta_max 27.94
_cell_measurement_theta_min 2.54
_cell_volume 2126.8(2)
_computing_molecular_graphics 'Olex2 (Dolomanov et al., 2009)'
_computing_publication_material 'Olex2 (Dolomanov et al., 2009)'
_computing_structure_refinement 'ShelXL (Sheldrick, 2015)'
_computing_structure_solution 'ShelXT (Sheldrick, 2015)'
_diffrn_ambient_temperature 90
_diffrn_measured_fraction_theta_full 0.995
_diffrn_measured_fraction_theta_max 0.994
_diffrn_measurement_device_type 'Bruker APEX-II CCD'
_diffrn_measurement_method '\f and \w scans'
_diffrn_radiation_type MoK\a
_diffrn_radiation_wavelength 0.71073
_diffrn_reflns_av_unetI/netI 0.0298
_diffrn_reflns_Laue_measured_fraction_full 0.995
_diffrn_reflns_Laue_measured_fraction_max 0.994
_diffrn_reflns_limit_h_max 9
_diffrn_reflns_limit_h_min -9
_diffrn_reflns_limit_k_max 19
_diffrn_reflns_limit_k_min -19
_diffrn_reflns_limit_l_max 27
_diffrn_reflns_limit_l_min 0
_diffrn_reflns_number 14498
_diffrn_reflns_point_group_measured_fraction_full 0.995
_diffrn_reflns_point_group_measured_fraction_max 0.994
_diffrn_reflns_theta_full 26.000
_diffrn_reflns_theta_max 27.949
_diffrn_reflns_theta_min 2.540
_diffrn_standards_number 0
_exptl_absorpt_coefficient_mu 0.931
_exptl_absorpt_correction_T_max 0.9634
_exptl_absorpt_correction_T_min 0.8098
_exptl_absorpt_correction_type multi-scan
_exptl_absorpt_process_details
;
 TWINABS-2012/1 (Bruker,2012) was used for absorption correction.
 
For component 1:
 wR2(int) was 0.1240 before and 0.0369 after correction.
 The Ratio of minimum to maximum transmission not present.
 The \l/2 correction factor is Not present
 
For component 2:
 wR2(int) was 0.1263 before and 0.0393 after correction.
 The Ratio of minimum to maximum transmission is 0.84.
 The \l/2 correction factor is Not present

Final HKLF 4 output contains 51449 reflections, Rint = 0.0339
 (32008 with I > 3sig(I), Rint = 0.0296)
;
_exptl_crystal_colour red
_exptl_crystal_colour_primary red
_exptl_crystal_density_diffrn 1.654
_exptl_crystal_description needle
_exptl_crystal_F_000 1056
_exptl_crystal_size_max 0.3
_exptl_crystal_size_mid 0.08
_exptl_crystal_size_min 0.04
_refine_diff_density_max 1.034
_refine_diff_density_min -0.892
_refine_diff_density_rms 0.119
_refine_ls_extinction_method none
_refine_ls_goodness_of_fit_ref 1.064
_refine_ls_hydrogen_treatment constr
_refine_ls_matrix_type full
_refine_ls_number_parameters 566
_refine_ls_number_reflns 14498
_refine_ls_number_restraints 0
_refine_ls_restrained_S_all 1.064
_refine_ls_R_factor_all 0.0636
_refine_ls_R_factor_gt 0.0552
_refine_ls_shift/su_max 0.000
_refine_ls_shift/su_mean 0.000
_refine_ls_structure_factor_coef Fsqd
_refine_ls_weighting_details 'w=1/[\s^2^(Fo^2^)+(0.0466P)^2^+8.1160P] where P=(Fo^2^+2Fc^2^)/3'
_refine_ls_weighting_scheme calc
_refine_ls_wR_factor_gt 0.1295
_refine_ls_wR_factor_ref 0.1331
_reflns_Friedel_coverage 0.000
_reflns_number_gt 12555
_reflns_number_total 14498
_reflns_threshold_expression 'I > 2\s(I)'
_cod_data_source_file c9dt02549a2.cif
_cod_data_source_block rh182_sq
_cod_depositor_comments 'Adding full bibliography for 7700743--7700746.cif.'
_cod_database_code 7700744
_shelx_space_group_comment
;
The symmetry employed for this shelxl refinement is uniquely defined
by the following loop, which should always be used as a source of
symmetry information in preference to the above space-group names.
They are only intended as comments.
;
_shelx_estimated_absorpt_t_max 0.964
_shelx_estimated_absorpt_t_min 0.768
_olex2_refinement_description
;
1. Twinned data refinement
 Scales: 0.5869(10) 0.4131(10)
2. Fixed Uiso
 At 1.2 times of:
  All C(H) groups
 At 1.5 times of:
  All C(H,H,H) groups
3.a Ternary CH refined with riding coordinates:
 C3(H3), C3'(H3')
3.b Aromatic/amide H refined with riding coordinates:
 C7(H7), C8(H8), C9(H9), C10(H10), C12(H12), C13(H13), C14(H14), C15(H15),
 C7'(H7'), C8'(H8'), C9'(H9'), C10'(H10'), C12'(H12'), C13'(H13'), C14'(H14'),
 C15'(H15')
3.c Idealised Me refined as rotating group:
 C4(H4A,H4B,H4C), C5(H5A,H5B,H5C), C17(H17A,H17B,H17C), C4'(H4'A,H4'B,H4'C),
 C5'(H5'C,H5'A,H5'B), C17'(H17D,H17E,H17F)
;
_shelx_shelxl_version_number 2014/7
_olex2_submission_special_instructions 'No special instructions were received'

loop_
_space_group_symop_operation_xyz
'x, y, z'
'-x, -y, -z'

loop_
_atom_site_label
_atom_site_type_symbol
_atom_site_fract_x
_atom_site_fract_y
_atom_site_fract_z
_atom_site_U_iso_or_equiv
_atom_site_adp_type
_atom_site_occupancy
_atom_site_site_symmetry_order
_atom_site_calc_flag
_atom_site_refinement_flags_posn
C1 C 0.6726(9) 0.0761(5) 0.2691(4) 0.0397(16) Uani 1 1 d .
C2 C 0.5644(8) 0.1909(4) 0.1622(3) 0.0326(14) Uani 1 1 d .
C3 C 0.7024(11) -0.0554(5) 0.2054(4) 0.053(2) Uani 1 1 d .
H3 H 0.6851 -0.0904 0.2489 0.064 Uiso 1 1 calc R
C4 C 0.9126(12) -0.0803(6) 0.1819(5) 0.067(2) Uani 1 1 d .
H4A H 0.9434 -0.0337 0.1468 0.101 Uiso 1 1 calc GR
H4B H 0.9405 -0.1421 0.1665 0.101 Uiso 1 1 calc GR
H4C H 0.9916 -0.0814 0.2170 0.101 Uiso 1 1 calc GR
C5 C 0.5669(13) -0.0817(6) 0.1645(5) 0.070(3) Uani 1 1 d .
H5A H 0.4332 -0.0661 0.1842 0.105 Uiso 1 1 calc GR
H5B H 0.6025 -0.1490 0.1608 0.105 Uiso 1 1 calc GR
H5C H 0.5770 -0.0470 0.1217 0.105 Uiso 1 1 calc GR
C6 C 0.5072(8) 0.2617(5) 0.1082(3) 0.0315(14) Uani 1 1 d .
C7 C 0.4886(10) 0.2402(5) 0.0477(3) 0.0417(16) Uani 1 1 d .
H7 H 0.5210 0.1770 0.0384 0.050 Uiso 1 1 calc R
C8 C 0.4234(11) 0.3102(6) 0.0017(4) 0.0460(18) Uani 1 1 d .
H8 H 0.4109 0.2967 -0.0400 0.055 Uiso 1 1 calc R
C9 C 0.3743(10) 0.4046(5) 0.0176(3) 0.0393(16) Uani 1 1 d .
H9 H 0.3267 0.4548 -0.0132 0.047 Uiso 1 1 calc R
C10 C 0.3980(8) 0.4207(5) 0.0786(3) 0.0373(15) Uani 1 1 d .
H10 H 0.3656 0.4831 0.0895 0.045 Uiso 1 1 calc R
C11 C 0.6405(8) 0.2231(5) 0.3183(3) 0.0304(13) Uani 1 1 d .
C12 C 0.6923(8) 0.1849(5) 0.3805(3) 0.0413(17) Uani 1 1 d .
H12 H 0.7200 0.1191 0.3918 0.050 Uiso 1 1 calc R
C13 C 0.7018(9) 0.2441(6) 0.4240(3) 0.0417(18) Uani 1 1 d .
H13 H 0.7396 0.2189 0.4653 0.050 Uiso 1 1 calc R
C14 C 0.6569(8) 0.3413(6) 0.4088(3) 0.0370(16) Uani 1 1 d .
H14 H 0.6629 0.3827 0.4390 0.044 Uiso 1 1 calc R
C15 C 0.6042(8) 0.3742(5) 0.3487(3) 0.0361(15) Uani 1 1 d .
H15 H 0.5699 0.4400 0.3379 0.043 Uiso 1 1 calc R
C16 C 0.4635(10) 0.5770(5) 0.2052(3) 0.0331(14) Uani 1 1 d .
C17 C 0.4350(12) 0.6795(5) 0.1966(4) 0.0481(19) Uani 1 1 d .
H17A H 0.5486 0.6981 0.1713 0.072 Uiso 1 1 calc GR
H17B H 0.4182 0.7028 0.2386 0.072 Uiso 1 1 calc GR
H17C H 0.3191 0.7059 0.1742 0.072 Uiso 1 1 calc GR
N1 N 0.6473(8) 0.0469(4) 0.2134(3) 0.0407(13) Uani 1 1 d .
N2 N 0.6256(8) 0.1035(4) 0.1542(3) 0.0427(14) Uani 1 1 d .
N3 N 0.5176(7) 0.2266(3) 0.2199(2) 0.0278(11) Uani 1 1 d .
N4 N 0.6292(7) 0.1730(4) 0.2696(2) 0.0302(11) Uani 1 1 d .
N5 N 0.4659(6) 0.3507(4) 0.1234(2) 0.0291(11) Uani 1 1 d .
N6 N 0.5983(7) 0.3174(4) 0.3039(2) 0.0305(11) Uani 1 1 d .
N7 N 0.4885(8) 0.4988(4) 0.2105(3) 0.0332(12) Uani 1 1 d .
O1 O 0.7269(8) 0.0233(4) 0.3167(3) 0.0542(14) Uani 1 1 d .
Pd1 Pd 0.51327(6) 0.35782(3) 0.21525(2) 0.02657(11) Uani 1 1 d .
C1' C 0.1695(8) 0.0772(4) 0.2984(3) 0.0289(12) Uani 1 1 d .
C2' C 0.1813(7) 0.1928(4) 0.3883(3) 0.0263(12) Uani 1 1 d .
C3' C 0.2551(9) -0.0536(4) 0.3806(3) 0.0366(14) Uani 1 1 d .
H3' H 0.2996 -0.0877 0.3419 0.044 Uiso 1 1 calc R
C4' C 0.0739(9) -0.0848(5) 0.4129(3) 0.0383(14) Uani 1 1 d .
H4'A H 0.0295 -0.0535 0.4517 0.057 Uiso 1 1 calc GR
H4'B H 0.1027 -0.1527 0.4245 0.057 Uiso 1 1 calc GR
H4'C H -0.0280 -0.0684 0.3836 0.057 Uiso 1 1 calc GR
C5' C 0.4172(9) -0.0773(5) 0.4240(4) 0.0454(17) Uani 1 1 d .
H5'C H 0.3738 -0.0476 0.4636 0.068 Uiso 1 1 calc GR
H5'A H 0.5307 -0.0542 0.4022 0.068 Uiso 1 1 calc GR
H5'B H 0.4519 -0.1453 0.4345 0.068 Uiso 1 1 calc GR
C6' C 0.1788(7) 0.2631(4) 0.4313(3) 0.0261(12) Uani 1 1 d .
C7' C 0.2159(8) 0.2421(5) 0.4946(3) 0.0294(13) Uani 1 1 d .
H7' H 0.2326 0.1795 0.5144 0.035 Uiso 1 1 calc R
C8' C 0.2281(8) 0.3144(4) 0.5283(3) 0.0317(13) Uani 1 1 d .
H8' H 0.2546 0.3018 0.5719 0.038 Uiso 1 1 calc R
C9' C 0.2022(8) 0.4037(5) 0.4991(3) 0.0334(14) Uani 1 1 d .
H9' H 0.2129 0.4533 0.5220 0.040 Uiso 1 1 calc R
C10' C 0.1602(8) 0.4222(5) 0.4356(3) 0.0317(13) Uani 1 1 d .
H10' H 0.1402 0.4847 0.4155 0.038 Uiso 1 1 calc R
C11' C 0.0753(8) 0.2249(4) 0.2258(3) 0.0289(13) Uani 1 1 d .
C12' C 0.0573(8) 0.1851(5) 0.1711(3) 0.0338(14) Uani 1 1 d .
H12' H 0.0820 0.1192 0.1707 0.041 Uiso 1 1 calc R
C13' C 0.0019(9) 0.2456(6) 0.1172(3) 0.0406(17) Uani 1 1 d .
H13' H -0.0125 0.2209 0.0793 0.049 Uiso 1 1 calc R
C14' C -0.0329(8) 0.3432(6) 0.1187(3) 0.0400(17) Uani 1 1 d .
H14' H -0.0701 0.3850 0.0821 0.048 Uiso 1 1 calc R
C15' C -0.0119(8) 0.3760(5) 0.1741(3) 0.0338(14) Uani 1 1 d .
H15' H -0.0349 0.4418 0.1753 0.041 Uiso 1 1 calc R
C16' C -0.0523(9) 0.5788(5) 0.2861(3) 0.0346(15) Uani 1 1 d .
C17' C -0.1098(11) 0.6787(5) 0.2771(4) 0.0416(16) Uani 1 1 d .
H17D H -0.1065 0.7001 0.2312 0.062 Uiso 1 1 calc GR
H17E H -0.0203 0.7066 0.2965 0.062 Uiso 1 1 calc GR
H17F H -0.2418 0.6977 0.2975 0.062 Uiso 1 1 calc GR
N1' N 0.2167(7) 0.0476(3) 0.3593(2) 0.0314(11) Uani 1 1 d .
N2' N 0.1914(7) 0.1047(4) 0.4079(2) 0.0294(10) Uani 1 1 d .
N3' N 0.1931(7) 0.2282(3) 0.3249(2) 0.0258(10) Uani 1 1 d .
N4' N 0.1286(7) 0.1747(3) 0.2837(2) 0.0276(10) Uani 1 1 d .
N5' N 0.1477(6) 0.3531(4) 0.4029(2) 0.0274(10) Uani 1 1 d .
N6' N 0.0399(6) 0.3198(4) 0.2271(2) 0.0271(10) Uani 1 1 d .
N7' N -0.0048(7) 0.4988(4) 0.2930(3) 0.0335(12) Uani 1 1 d .
O1' O 0.1664(7) 0.0243(3) 0.2586(2) 0.0460(12) Uani 1 1 d .
Pd1' Pd 0.09049(6) 0.35950(3) 0.30960(2) 0.02617(11) Uani 1 1 d .
B1' B -0.0223(13) 0.6372(6) 0.0964(4) 0.0455(19) Uani 1 1 d .
F1' F -0.1536(8) 0.5755(4) 0.1063(3) 0.0844(17) Uani 1 1 d .
F2' F -0.1349(8) 0.7205(4) 0.1092(3) 0.0823(17) Uani 1 1 d .
F3' F 0.1125(8) 0.6065(4) 0.1412(3) 0.0779(18) Uani 1 1 d .
F4' F 0.0633(9) 0.6340(6) 0.0380(2) 0.105(2) Uani 1 1 d .
B1 B 0.3917(11) 0.6431(6) 0.3819(4) 0.0394(17) Uani 1 1 d .
F1 F 0.4317(7) 0.7261(3) 0.3507(2) 0.0579(12) Uani 1 1 d .
F2 F 0.5696(7) 0.5784(3) 0.3830(2) 0.0575(12) Uani 1 1 d .
F3 F 0.3083(7) 0.6523(4) 0.4428(2) 0.0691(14) Uani 1 1 d .
F4 F 0.2748(7) 0.6092(3) 0.3462(2) 0.0533(12) Uani 1 1 d .

loop_
_atom_site_aniso_label
_atom_site_aniso_U_11
_atom_site_aniso_U_22
_atom_site_aniso_U_33
_atom_site_aniso_U_23
_atom_site_aniso_U_13
_atom_site_aniso_U_12
C1 0.027(3) 0.039(4) 0.051(4) 0.008(3) -0.012(3) -0.005(3)
C2 0.024(3) 0.032(3) 0.044(4) 0.002(3) -0.008(3) -0.013(2)
C3 0.053(4) 0.032(4) 0.077(6) 0.005(3) -0.018(4) -0.012(3)
C4 0.060(5) 0.043(4) 0.103(7) -0.017(5) -0.014(5) -0.010(4)
C5 0.069(6) 0.045(4) 0.104(8) -0.018(5) -0.006(5) -0.025(4)
C6 0.021(3) 0.042(4) 0.033(3) -0.002(3) -0.003(2) -0.011(2)
C7 0.036(3) 0.056(4) 0.037(4) -0.007(3) -0.002(3) -0.017(3)
C8 0.042(4) 0.066(5) 0.035(4) -0.011(4) -0.004(3) -0.020(4)
C9 0.035(3) 0.048(4) 0.035(4) 0.005(3) -0.007(3) -0.012(3)
C10 0.025(3) 0.045(4) 0.043(4) 0.009(3) -0.007(3) -0.014(3)
C11 0.014(2) 0.048(4) 0.028(3) 0.002(3) -0.001(2) -0.007(2)
C12 0.021(3) 0.067(5) 0.030(3) 0.015(3) -0.003(2) -0.008(3)
C13 0.026(3) 0.077(5) 0.020(3) 0.004(3) -0.003(3) -0.011(3)
C14 0.021(3) 0.069(5) 0.024(3) -0.005(3) -0.005(2) -0.015(3)
C15 0.025(3) 0.058(4) 0.029(3) -0.009(3) 0.001(2) -0.016(3)
C16 0.032(3) 0.038(4) 0.032(4) -0.001(3) -0.002(3) -0.015(3)
C17 0.063(5) 0.034(4) 0.050(5) 0.000(3) -0.007(4) -0.018(3)
N1 0.047(3) 0.031(3) 0.047(4) 0.002(2) -0.011(3) -0.015(2)
N2 0.037(3) 0.037(3) 0.057(4) 0.001(3) -0.013(3) -0.013(2)
N3 0.027(2) 0.032(3) 0.025(3) 0.004(2) -0.009(2) -0.008(2)
N4 0.019(2) 0.038(3) 0.031(3) 0.009(2) -0.006(2) -0.006(2)
N5 0.020(2) 0.040(3) 0.027(2) 0.005(2) -0.0052(18) -0.009(2)
N6 0.016(2) 0.045(3) 0.030(3) 0.001(2) -0.0008(19) -0.010(2)
N7 0.030(3) 0.041(3) 0.030(3) 0.001(2) -0.005(2) -0.014(2)
O1 0.053(3) 0.052(3) 0.049(3) 0.016(2) -0.009(3) -0.002(2)
Pd1 0.0205(2) 0.0321(2) 0.0279(2) 0.00203(19) -0.00501(17) -0.00858(18)
C1' 0.022(3) 0.040(3) 0.027(3) -0.005(3) 0.002(2) -0.013(2)
C2' 0.016(2) 0.041(3) 0.022(3) 0.003(2) -0.003(2) -0.009(2)
C3' 0.038(3) 0.036(3) 0.036(3) 0.002(3) -0.011(3) -0.010(3)
C4' 0.036(3) 0.036(3) 0.043(4) 0.004(3) -0.007(3) -0.011(3)
C5' 0.036(3) 0.044(4) 0.058(5) 0.005(3) -0.019(3) -0.011(3)
C6' 0.011(2) 0.035(3) 0.032(3) -0.001(2) -0.003(2) -0.005(2)
C7' 0.021(3) 0.041(3) 0.025(3) -0.002(3) -0.005(2) -0.005(2)
C8' 0.023(3) 0.036(3) 0.035(4) -0.007(3) -0.004(2) 0.001(2)
C9' 0.023(3) 0.048(4) 0.031(3) -0.017(3) -0.001(2) -0.006(3)
C10' 0.021(3) 0.040(3) 0.035(3) -0.011(3) -0.003(2) -0.004(2)
C11' 0.017(2) 0.043(3) 0.028(3) 0.000(2) -0.003(2) -0.011(2)
C12' 0.026(3) 0.045(4) 0.034(3) 0.001(3) -0.008(2) -0.015(3)
C13' 0.026(3) 0.067(5) 0.033(4) -0.003(3) -0.007(3) -0.017(3)
C14' 0.020(3) 0.069(5) 0.029(3) 0.011(3) -0.005(2) -0.015(3)
C15' 0.021(3) 0.048(4) 0.030(3) 0.008(3) -0.006(2) -0.007(3)
C16' 0.028(3) 0.045(4) 0.031(4) -0.002(3) -0.006(3) -0.007(3)
C17' 0.044(4) 0.038(4) 0.040(4) 0.003(3) -0.005(3) -0.005(3)
N1' 0.028(2) 0.033(3) 0.035(3) -0.001(2) -0.006(2) -0.009(2)
N2' 0.027(2) 0.037(3) 0.025(3) 0.000(2) -0.007(2) -0.009(2)
N3' 0.021(2) 0.031(2) 0.027(3) -0.002(2) -0.0024(19) -0.0085(19)
N4' 0.024(2) 0.038(3) 0.023(3) 0.001(2) -0.0036(19) -0.014(2)
N5' 0.015(2) 0.037(3) 0.029(3) -0.003(2) -0.0007(18) -0.0027(19)
N6' 0.016(2) 0.039(3) 0.025(3) 0.005(2) -0.0038(18) -0.0058(19)
N7' 0.027(2) 0.040(3) 0.035(3) 0.000(2) -0.007(2) -0.009(2)
O1' 0.052(3) 0.046(3) 0.045(3) -0.006(2) -0.010(2) -0.017(2)
Pd1' 0.01892(19) 0.0336(2) 0.0264(2) 0.00053(19) -0.00447(16) -0.00727(18)
B1' 0.049(4) 0.044(4) 0.042(5) -0.005(4) -0.021(4) 0.001(4)
F1' 0.080(4) 0.087(4) 0.087(4) 0.024(3) -0.034(3) -0.023(3)
F2' 0.085(4) 0.061(3) 0.102(4) -0.029(3) -0.036(3) 0.011(3)
F3' 0.066(3) 0.103(5) 0.063(3) -0.026(3) -0.041(3) 0.016(3)
F4' 0.075(4) 0.193(7) 0.039(3) -0.019(4) -0.002(3) -0.011(4)
B1 0.041(4) 0.048(4) 0.031(4) -0.007(3) -0.007(3) -0.009(4)
F1 0.064(3) 0.041(2) 0.071(3) -0.009(2) 0.000(2) -0.016(2)
F2 0.053(3) 0.051(3) 0.073(3) -0.018(2) -0.021(2) -0.005(2)
F3 0.067(3) 0.102(4) 0.034(2) -0.012(3) -0.003(2) -0.006(3)
F4 0.061(3) 0.063(3) 0.047(3) 0.005(2) -0.027(2) -0.029(2)

loop_
_atom_type_symbol
_atom_type_description
_atom_type_scat_dispersion_real
_atom_type_scat_dispersion_imag
_atom_type_scat_source
C C 0.0033 0.0016 'International Tables Vol C Tables 4.2.6.8 and 6.1.1.4'
H H 0.0000 0.0000 'International Tables Vol C Tables 4.2.6.8 and 6.1.1.4'
B B 0.0013 0.0007 'International Tables Vol C Tables 4.2.6.8 and 6.1.1.4'
F F 0.0171 0.0103 'International Tables Vol C Tables 4.2.6.8 and 6.1.1.4'
N N 0.0061 0.0033 'International Tables Vol C Tables 4.2.6.8 and 6.1.1.4'
O O 0.0106 0.0060 'International Tables Vol C Tables 4.2.6.8 and 6.1.1.4'
Pd Pd -0.9988 1.0072 'International Tables Vol C Tables 4.2.6.8 and 6.1.1.4'

loop_
_geom_angle_atom_site_label_1
_geom_angle_atom_site_label_2
_geom_angle_atom_site_label_3
_geom_angle
N1 C1 N4 114.4(6)
O1 C1 N1 124.2(7)
O1 C1 N4 121.3(7)
N2 C2 C6 121.5(6)
N2 C2 N3 125.8(6)
N3 C2 C6 112.0(5)
C4 C3 H3 107.2
C4 C3 C5 114.6(8)
C4 C3 N1 109.8(6)
C5 C3 H3 107.2
N1 C3 H3 107.2
N1 C3 C5 110.6(6)
C3 C4 H4A 109.5
C3 C4 H4B 109.5
C3 C4 H4C 109.5
H4A C4 H4B 109.5
H4A C4 H4C 109.5
H4B C4 H4C 109.5
C3 C5 H5A 109.5
C3 C5 H5B 109.5
C3 C5 H5C 109.5
H5A C5 H5B 109.5
H5A C5 H5C 109.5
H5B C5 H5C 109.5
C7 C6 C2 123.8(7)
N5 C6 C2 113.9(6)
N5 C6 C7 122.2(6)
C6 C7 H7 120.2
C8 C7 C6 119.6(7)
C8 C7 H7 120.2
C7 C8 H8 120.6
C7 C8 C9 118.8(7)
C9 C8 H8 120.6
C8 C9 H9 120.8
C10 C9 C8 118.4(6)
C10 C9 H9 120.8
C9 C10 H10 118.9
N5 C10 C9 122.2(7)
N5 C10 H10 118.9
N4 C11 C12 125.8(6)
N6 C11 C12 119.3(6)
N6 C11 N4 114.9(5)
C11 C12 H12 120.5
C13 C12 C11 119.0(7)
C13 C12 H12 120.5
C12 C13 H13 119.4
C12 C13 C14 121.3(6)
C14 C13 H13 119.4
C13 C14 H14 121.4
C15 C14 C13 117.2(7)
C15 C14 H14 121.4
C14 C15 H15 118.5
N6 C15 C14 123.1(7)
N6 C15 H15 118.5
N7 C16 C17 178.3(8)
C16 C17 H17A 109.5
C16 C17 H17B 109.5
C16 C17 H17C 109.5
H17A C17 H17B 109.5
H17A C17 H17C 109.5
H17B C17 H17C 109.5
C1 N1 C3 119.4(6)
C1 N1 N2 125.8(5)
N2 N1 C3 112.4(6)
C2 N2 N1 111.7(6)
C2 N3 N4 113.2(5)
C2 N3 Pd1 114.2(4)
N4 N3 Pd1 112.4(4)
C1 N4 N3 116.7(5)
C11 N4 C1 128.0(5)
C11 N4 N3 113.6(5)
C6 N5 Pd1 112.2(4)
C10 N5 C6 118.7(6)
C10 N5 Pd1 129.1(5)
C11 N6 Pd1 113.3(4)
C15 N6 C11 120.1(5)
C15 N6 Pd1 126.5(4)
C16 N7 Pd1 174.8(6)
N3 Pd1 N5 80.7(2)
N3 Pd1 N6 80.7(2)
N3 Pd1 N7 176.1(2)
N5 Pd1 N7 98.3(2)
N6 Pd1 N5 160.0(2)
N6 Pd1 N7 100.7(2)
N1' C1' N4' 114.3(5)
O1' C1' N1' 123.9(6)
O1' C1' N4' 121.8(6)
N2' C2' C6' 123.2(5)
N2' C2' N3' 123.8(6)
N3' C2' C6' 112.7(5)
C4' C3' H3' 108.0
C4' C3' C5' 111.5(6)
C5' C3' H3' 108.0
N1' C3' H3' 108.0
N1' C3' C4' 111.5(5)
N1' C3' C5' 109.5(5)
C3' C4' H4'A 109.5
C3' C4' H4'B 109.5
C3' C4' H4'C 109.5
H4'A C4' H4'B 109.5
H4'A C4' H4'C 109.5
H4'B C4' H4'C 109.5
C3' C5' H5'C 109.5
C3' C5' H5'A 109.5
C3' C5' H5'B 109.5
H5'C C5' H5'A 109.5
H5'C C5' H5'B 109.5
H5'A C5' H5'B 109.5
C7' C6' C2' 124.0(6)
N5' C6' C2' 114.5(5)
N5' C6' C7' 121.3(6)
C6' C7' H7' 120.8
C6' C7' C8' 118.3(6)
C8' C7' H7' 120.8
C7' C8' H8' 120.0
C9' C8' C7' 119.9(6)
C9' C8' H8' 120.0
C8' C9' H9' 120.0
C8' C9' C10' 119.9(6)
C10' C9' H9' 120.0
C9' C10' H10' 119.8
N5' C10' C9' 120.5(6)
N5' C10' H10' 119.8
N4' C11' C12' 125.0(6)
N6' C11' C12' 121.8(5)
N6' C11' N4' 113.2(5)
C11' C12' H12' 121.2
C13' C12' C11' 117.6(6)
C13' C12' H12' 121.2
C12' C13' H13' 119.8
C12' C13' C14' 120.3(6)
C14' C13' H13' 119.8
C13' C14' H14' 120.9
C15' C14' C13' 118.2(6)
C15' C14' H14' 120.9
C14' C15' H15' 118.5
N6' C15' C14' 123.0(7)
N6' C15' H15' 118.5
N7' C16' C17' 179.4(9)
C16' C17' H17D 109.5
C16' C17' H17E 109.5
C16' C17' H17F 109.5
H17D C17' H17E 109.5
H17D C17' H17F 109.5
H17E C17' H17F 109.5
C1' N1' C3' 118.8(5)
C1' N1' N2' 124.8(5)
N2' N1' C3' 115.0(5)
C2' N2' N1' 114.5(5)
C2' N3' N4' 114.2(4)
C2' N3' Pd1' 114.4(4)
N4' N3' Pd1' 113.2(3)
C1' N4' N3' 117.0(5)
C11' N4' C1' 127.2(5)
C11' N4' N3' 113.8(5)
C6' N5' Pd1' 111.2(4)
C10' N5' C6' 119.9(5)
C10' N5' Pd1' 128.9(4)
C11' N6' Pd1' 114.2(4)
C15' N6' C11' 119.0(6)
C15' N6' Pd1' 126.7(5)
C16' N7' Pd1' 176.1(6)
N3' Pd1' N5' 81.0(2)
N3' Pd1' N6' 80.7(2)
N3' Pd1' N7' 177.3(2)
N6' Pd1' N5' 160.7(2)
N6' Pd1' N7' 100.1(2)
N7' Pd1' N5' 98.4(2)
F2' B1' F1' 103.8(7)
F2' B1' F3' 110.3(7)
F3' B1' F1' 107.3(7)
F4' B1' F1' 108.4(8)
F4' B1' F2' 115.8(8)
F4' B1' F3' 110.7(7)
F1 B1 F2 106.8(6)
F1 B1 F4 109.3(6)
F3 B1 F1 112.2(7)
F3 B1 F2 109.9(6)
F3 B1 F4 111.2(6)
F4 B1 F2 107.1(6)

loop_
_geom_bond_atom_site_label_1
_geom_bond_atom_site_label_2
_geom_bond_distance
C1 N1 1.351(9)
C1 N4 1.395(8)
C1 O1 1.235(8)
C2 C6 1.473(9)
C2 N2 1.293(8)
C2 N3 1.369(8)
C3 H3 1.0000
C3 C4 1.493(11)
C3 C5 1.509(11)
C3 N1 1.499(9)
C4 H4A 0.9800
C4 H4B 0.9800
C4 H4C 0.9800
C5 H5A 0.9800
C5 H5B 0.9800
C5 H5C 0.9800
C6 C7 1.387(9)
C6 N5 1.353(9)
C7 H7 0.9500
C7 C8 1.365(10)
C8 H8 0.9500
C8 C9 1.432(10)
C9 H9 0.9500
C9 C10 1.380(10)
C10 H10 0.9500
C10 N5 1.353(8)
C11 C12 1.420(8)
C11 N4 1.364(8)
C11 N6 1.358(8)
C12 H12 0.9500
C12 C13 1.366(10)
C13 H13 0.9500
C13 C14 1.400(11)
C14 H14 0.9500
C14 C15 1.365(9)
C15 H15 0.9500
C15 N6 1.356(8)
C16 C17 1.468(9)
C16 N7 1.119(8)
C17 H17A 0.9800
C17 H17B 0.9800
C17 H17C 0.9800
N1 N2 1.415(8)
N3 N4 1.439(6)
N3 Pd1 1.915(5)
N5 Pd1 2.033(5)
N6 Pd1 2.015(5)
N7 Pd1 2.035(6)
C1' N1' 1.363(8)
C1' N4' 1.401(8)
C1' O1' 1.227(7)
C2' C6' 1.464(9)
C2' N2' 1.297(7)
C2' N3' 1.372(7)
C3' H3' 1.0000
C3' C4' 1.511(9)
C3' C5' 1.513(8)
C3' N1' 1.476(8)
C4' H4'A 0.9800
C4' H4'B 0.9800
C4' H4'C 0.9800
C5' H5'C 0.9800
C5' H5'A 0.9800
C5' H5'B 0.9800
C6' C7' 1.378(8)
C6' N5' 1.364(8)
C7' H7' 0.9500
C7' C8' 1.382(9)
C8' H8' 0.9500
C8' C9' 1.362(9)
C9' H9' 0.9500
C9' C10' 1.389(9)
C10' H10' 0.9500
C10' N5' 1.329(8)
C11' C12' 1.396(9)
C11' N4' 1.393(7)
C11' N6' 1.369(8)
C12' H12' 0.9500
C12' C13' 1.391(9)
C13' H13' 0.9500
C13' C14' 1.409(11)
C14' H14' 0.9500
C14' C15' 1.361(10)
C15' H15' 0.9500
C15' N6' 1.342(7)
C16' C17' 1.432(9)
C16' N7' 1.149(9)
C17' H17D 0.9800
C17' H17E 0.9800
C17' H17F 0.9800
N1' N2' 1.383(7)
N3' N4' 1.424(7)
N3' Pd1' 1.912(5)
N5' Pd1' 2.050(5)
N6' Pd1' 2.009(5)
N7' Pd1' 2.014(5)
B1' F1' 1.414(11)
B1' F2' 1.352(10)
B1' F3' 1.390(9)
B1' F4' 1.310(10)
B1 F1 1.377(9)
B1 F2 1.408(9)
B1 F3 1.360(9)
B1 F4 1.392(9)

loop_
_geom_torsion_atom_site_label_1
_geom_torsion_atom_site_label_2
_geom_torsion_atom_site_label_3
_geom_torsion_atom_site_label_4
_geom_torsion
C1 N1 N2 C2 -22.9(9)
C2 C6 C7 C8 176.1(6)
C2 C6 N5 C10 -175.2(5)
C2 C6 N5 Pd1 3.6(6)
C2 N3 N4 C1 -36.9(7)
C2 N3 N4 C11 156.7(5)
C3 N1 N2 C2 175.3(5)
C4 C3 N1 C1 -86.5(9)
C4 C3 N1 N2 76.6(8)
C5 C3 N1 C1 146.1(7)
C5 C3 N1 N2 -50.8(9)
C6 C2 N2 N1 -172.1(5)
C6 C2 N3 N4 -158.7(4)
C6 C2 N3 Pd1 -28.5(6)
C6 C7 C8 C9 -0.5(10)
C7 C6 N5 C10 2.3(8)
C7 C6 N5 Pd1 -178.9(5)
C7 C8 C9 C10 1.0(10)
C8 C9 C10 N5 0.1(9)
C9 C10 N5 C6 -1.7(8)
C9 C10 N5 Pd1 179.7(4)
C11 C12 C13 C14 1.6(9)
C12 C11 N4 C1 -2.9(9)
C12 C11 N4 N3 161.7(5)
C12 C11 N6 C15 -0.6(8)
C12 C11 N6 Pd1 -176.6(4)
C12 C13 C14 C15 -0.2(9)
C13 C14 C15 N6 -1.6(8)
C14 C15 N6 C11 2.0(8)
C14 C15 N6 Pd1 177.5(4)
N1 C1 N4 C11 -179.9(5)
N1 C1 N4 N3 16.0(8)
N2 C2 C6 C7 9.1(9)
N2 C2 C6 N5 -173.5(5)
N2 C2 N3 N4 30.7(8)
N2 C2 N3 Pd1 160.9(5)
N3 C2 C6 C7 -162.0(6)
N3 C2 C6 N5 15.5(7)
N3 C2 N2 N1 -2.4(9)
N4 C1 N1 C3 175.8(6)
N4 C1 N1 N2 15.1(9)
N4 C11 C12 C13 178.5(5)
N4 C11 N6 C15 179.8(5)
N4 C11 N6 Pd1 3.7(6)
N5 C6 C7 C8 -1.2(9)
N6 C11 C12 C13 -1.2(8)
N6 C11 N4 C1 176.8(5)
N6 C11 N4 N3 -18.7(6)
O1 C1 N1 C3 -5.2(10)
O1 C1 N1 N2 -165.8(6)
O1 C1 N4 C11 1.0(10)
O1 C1 N4 N3 -163.1(6)
Pd1 N3 N4 C1 -168.1(4)
Pd1 N3 N4 C11 25.6(5)
C1' N1' N2' C2' -22.3(7)
C2' C6' C7' C8' 173.6(5)
C2' C6' N5' C10' -173.8(5)
C2' C6' N5' Pd1' 5.0(5)
C2' N3' N4' C1' -36.3(7)
C2' N3' N4' C11' 158.4(5)
C3' N1' N2' C2' 172.0(5)
C4' C3' N1' C1' -92.9(7)
C4' C3' N1' N2' 73.7(7)
C5' C3' N1' C1' 143.2(6)
C5' C3' N1' N2' -50.2(7)
C6' C2' N2' N1' -172.2(5)
C6' C2' N3' N4' -159.0(4)
C6' C2' N3' Pd1' -26.4(5)
C6' C7' C8' C9' 0.5(8)
C7' C6' N5' C10' 2.6(7)
C7' C6' N5' Pd1' -178.6(4)
C7' C8' C9' C10' 1.1(9)
C8' C9' C10' N5' -1.0(9)
C9' C10' N5' C6' -0.9(8)
C9' C10' N5' Pd1' -179.5(4)
C11' C12' C13' C14' 0.4(9)
C12' C11' N4' C1' -1.4(9)
C12' C11' N4' N3' 162.0(5)
C12' C11' N6' C15' -0.6(8)
C12' C11' N6' Pd1' -176.7(4)
C12' C13' C14' C15' -0.4(9)
C13' C14' C15' N6' -0.2(8)
C14' C15' N6' C11' 0.6(8)
C14' C15' N6' Pd1' 176.2(4)
N1' C1' N4' C11' -179.6(5)
N1' C1' N4' N3' 17.5(7)
N2' C2' C6' C7' 10.2(8)
N2' C2' C6' N5' -173.6(5)
N2' C2' N3' N4' 27.7(7)
N2' C2' N3' Pd1' 160.3(4)
N3' C2' C6' C7' -163.2(5)
N3' C2' C6' N5' 13.0(6)
N3' C2' N2' N1' 0.4(8)
N4' C1' N1' C3' 177.7(5)
N4' C1' N1' N2' 12.5(8)
N4' C11' C12' C13' 179.8(5)
N4' C11' N6' C15' 179.7(5)
N4' C11' N6' Pd1' 3.6(6)
N5' C6' C7' C8' -2.3(8)
N6' C11' C12' C13' 0.1(8)
N6' C11' N4' C1' 178.3(5)
N6' C11' N4' N3' -18.3(6)
O1' C1' N1' C3' -3.8(8)
O1' C1' N1' N2' -169.1(5)
O1' C1' N4' C11' 1.9(9)
O1' C1' N4' N3' -161.0(5)
Pd1' N3' N4' C1' -169.5(4)
Pd1' N3' N4' C11' 25.2(5)

loop_
_twin_individual_id
_twin_individual_mass_fraction_refined
1 0.5869(10)
2 0.4131(10)
